data_4517980
loop_
_publ_author_name
'Astaf&#x2019;eva, Tatiana V.'
'Arsenyev, Maxim V.'
'Rumyantcev, Roman V.'
'Fukin, Georgy K.'
'Cherkasov, Vladimir K.'
'Poddel&#x2019;sky, Andrey I.'

_publ_section_title
;
 Imine-Based Catechols and o-Benzoquinones: Synthesis, Structure, and
 Features of Redox Behavior
;
_journal_name_full 'ACS Omega'
_journal_paper_doi 10.1021/acsomega.0c02277
_journal_year 2020
_chemical_formula_sum 'C21 H26 Cl N O2'
_chemical_formula_weight 359.88
_space_group_crystal_system triclinic
_space_group_IT_number 2
_space_group_name_Hall '-P 1'
_space_group_name_H-M_alt 'P -1'
_atom_sites_solution_hydrogens mixed
_atom_sites_solution_primary dual
_atom_sites_solution_secondary difmap
_audit_creation_method SHELXL-2014/7
_cell_angle_alpha 73.5058(9)
_cell_angle_beta 87.9508(9)
_cell_angle_gamma 63.4794(8)
_cell_formula_units_Z 2
_cell_length_a 8.9789(4)
_cell_length_b 9.0040(4)
_cell_length_c 13.8615(6)
_cell_measurement_reflns_used 9959
_cell_measurement_temperature 100(2)
_cell_measurement_theta_max 30.40
_cell_measurement_theta_min 2.55
_cell_volume 956.04(7)
_computing_cell_refinement 'Bruker SAINT'
_computing_data_collection 'Bruker APEX2'
_computing_data_reduction 'Bruker SAINT'
_computing_molecular_graphics 'Bruker SHELXTL'
_computing_publication_material 'Bruker SHELXTL'
_computing_structure_refinement 'SHELXL-2014/7 (Sheldrick, 2014)'
_computing_structure_solution 'SHELXT-2014/4 (Sheldrick, 2014)'
_diffrn_ambient_temperature 100(2)
_diffrn_measured_fraction_theta_full 0.996
_diffrn_measured_fraction_theta_max 0.996
_diffrn_measurement_device_type 'Bruker D8 Quest CMOS'
_diffrn_measurement_method '\w scans'
_diffrn_radiation_type MoK\a
_diffrn_radiation_wavelength 0.71073
_diffrn_reflns_av_R_equivalents 0.0166
_diffrn_reflns_av_unetI/netI 0.0217
_diffrn_reflns_Laue_measured_fraction_full 0.996
_diffrn_reflns_Laue_measured_fraction_max 0.996
_diffrn_reflns_limit_h_max 11
_diffrn_reflns_limit_h_min -11
_diffrn_reflns_limit_k_max 11
_diffrn_reflns_limit_k_min -11
_diffrn_reflns_limit_l_max 17
_diffrn_reflns_limit_l_min -17
_diffrn_reflns_number 10852
_diffrn_reflns_point_group_measured_fraction_full 0.996
_diffrn_reflns_point_group_measured_fraction_max 0.996
_diffrn_reflns_theta_full 25.242
_diffrn_reflns_theta_max 26.999
_diffrn_reflns_theta_min 2.550
_diffrn_source 'microfocus sealed tube'
_exptl_absorpt_coefficient_mu 0.213
_exptl_absorpt_correction_T_max 0.9481
_exptl_absorpt_correction_T_min 0.9048
_exptl_absorpt_correction_type multi-scan
_exptl_absorpt_process_details 'SADABS 2012/1 (Bruker AXS Inc.)'
_exptl_crystal_colour red
_exptl_crystal_density_diffrn 1.250
_exptl_crystal_description prism
_exptl_crystal_F_000 384
_exptl_crystal_size_max 0.430
_exptl_crystal_size_mid 0.370
_exptl_crystal_size_min 0.210
_refine_diff_density_max 0.363
_refine_diff_density_min -0.216
_refine_diff_density_rms 0.044
_refine_ls_extinction_method none
_refine_ls_goodness_of_fit_ref 1.030
_refine_ls_hydrogen_treatment mixed
_refine_ls_matrix_type full
_refine_ls_number_parameters 244
_refine_ls_number_reflns 4164
_refine_ls_number_restraints 0
_refine_ls_restrained_S_all 1.030
_refine_ls_R_factor_all 0.0348
_refine_ls_R_factor_gt 0.0328
_refine_ls_shift/su_max 0.001
_refine_ls_shift/su_mean 0.000
_refine_ls_structure_factor_coef Fsqd
_refine_ls_weighting_details 'w=1/[\s^2^(Fo^2^)+(0.0577P)^2^+0.2766P] where P=(Fo^2^+2Fc^2^)/3'
_refine_ls_weighting_scheme calc
_refine_ls_wR_factor_gt 0.0927
_refine_ls_wR_factor_ref 0.0945
_reflns_Friedel_coverage 0.000
_reflns_number_gt 3905
_reflns_number_total 4164
_reflns_threshold_expression 'I > 2\s(I)'
_cod_data_source_file ao0c02277_si_001.cif
_cod_data_source_block 9
_cod_database_code 4517980
_shelx_shelxl_version_number 2014/7
_shelx_space_group_comment
;
The symmetry employed for this shelxl refinement is uniquely defined
by the following loop, which should always be used as a source of
symmetry information in preference to the above space-group names.
They are only intended as comments.
;
_shelx_estimated_absorpt_t_min 0.914
_shelx_estimated_absorpt_t_max 0.957

loop_
_space_group_symop_operation_xyz
'x, y, z'
'-x, -y, -z'

loop_
_atom_site_label
_atom_site_type_symbol
_atom_site_fract_x
_atom_site_fract_y
_atom_site_fract_z
_atom_site_U_iso_or_equiv
_atom_site_adp_type
_atom_site_occupancy
_atom_site_site_symmetry_order
_atom_site_calc_flag
_atom_site_refinement_flags_posn
_atom_site_refinement_flags_adp
_atom_site_refinement_flags_occupancy
_atom_site_disorder_assembly
_atom_site_disorder_group
Cl1 Cl 0.71385(3) -0.33491(4) 1.01489(2) 0.02573(10) Uani 1 1 d . . . . .
O1 O 0.17667(9) 0.34376(10) 0.49134(6) 0.01915(17) Uani 1 1 d . . . . .
H1 H 0.260(3) 0.253(3) 0.5471(17) 0.069(6) Uiso 1 1 d . . . . .
O2 O 0.00762(9) 0.60364(11) 0.33168(6) 0.02216(18) Uani 1 1 d . . . . .
H2 H -0.011(2) 0.564(2) 0.3881(14) 0.038(4) Uiso 1 1 d . . . . .
N1 N 0.43933(11) 0.14422(11) 0.60300(7) 0.01756(19) Uani 1 1 d . . . . .
C1 C 0.26920(13) 0.39080(13) 0.42190(8) 0.0154(2) Uani 1 1 d . . . . .
C2 C 0.17868(12) 0.52829(13) 0.33582(8) 0.0165(2) Uani 1 1 d . . . . .
C3 C 0.26061(13) 0.58548(13) 0.25887(8) 0.0159(2) Uani 1 1 d . . . . .
C4 C 0.43703(13) 0.49748(13) 0.27193(8) 0.0169(2) Uani 1 1 d . . . . .
H4A H 0.4946 0.5318 0.2182 0.020 Uiso 1 1 calc R U . . .
C5 C 0.53252(12) 0.36503(13) 0.35707(8) 0.0154(2) Uani 1 1 d . . . . .
C6 C 0.44562(12) 0.31160(13) 0.43672(7) 0.0149(2) Uani 1 1 d . . . . .
C7 C 0.16498(13) 0.74073(13) 0.16567(8) 0.0181(2) Uani 1 1 d . . . . .
C8 C 0.06767(15) 0.90262(14) 0.20035(9) 0.0251(2) Uani 1 1 d . . . . .
H8A H 0.1458 0.9221 0.2366 0.038 Uiso 1 1 calc R U . . .
H8B H -0.0136 0.8853 0.2454 0.038 Uiso 1 1 calc R U . . .
H8C H 0.0086 1.0040 0.1412 0.038 Uiso 1 1 calc R U . . .
C9 C 0.04323(14) 0.70835(14) 0.11009(8) 0.0225(2) Uani 1 1 d . . . . .
H9A H 0.1065 0.6117 0.0824 0.034 Uiso 1 1 calc R U . . .
H9B H -0.0246 0.8135 0.0548 0.034 Uiso 1 1 calc R U . . .
H9C H -0.0302 0.6792 0.1575 0.034 Uiso 1 1 calc R U . . .
C10 C 0.28137(14) 0.77738(16) 0.09015(9) 0.0286(3) Uani 1 1 d . . . . .
H10A H 0.3585 0.8028 0.1229 0.043 Uiso 1 1 calc R U . . .
H10B H 0.2148 0.8776 0.0320 0.043 Uiso 1 1 calc R U . . .
H10C H 0.3455 0.6753 0.0671 0.043 Uiso 1 1 calc R U . . .
C11 C 0.72484(12) 0.28378(13) 0.36344(8) 0.0171(2) Uani 1 1 d . . . . .
C12 C 0.78490(14) 0.34906(16) 0.26249(9) 0.0267(3) Uani 1 1 d . . . . .
H12A H 0.7460 0.4747 0.2461 0.040 Uiso 1 1 calc R U . . .
H12B H 0.7395 0.3247 0.2088 0.040 Uiso 1 1 calc R U . . .
H12C H 0.9075 0.2894 0.2681 0.040 Uiso 1 1 calc R U . . .
C13 C 0.80470(13) 0.08486(14) 0.38748(9) 0.0215(2) Uani 1 1 d . . . . .
H13A H 0.9267 0.0377 0.3895 0.032 Uiso 1 1 calc R U . . .
H13B H 0.7629 0.0553 0.3350 0.032 Uiso 1 1 calc R U . . .
H13C H 0.7754 0.0348 0.4533 0.032 Uiso 1 1 calc R U . . .
C14 C 0.79210(13) 0.33631(15) 0.44165(9) 0.0223(2) Uani 1 1 d . . . . .
H14A H 0.7451 0.4633 0.4219 0.034 Uiso 1 1 calc R U . . .
H14B H 0.9144 0.2847 0.4447 0.034 Uiso 1 1 calc R U . . .
H14C H 0.7597 0.2945 0.5083 0.034 Uiso 1 1 calc R U . . .
C15 C 0.52529(13) 0.18924(13) 0.53491(8) 0.0158(2) Uani 1 1 d . . . . .
H15 H 0.6451(17) 0.1450(17) 0.5518(10) 0.021(3) Uiso 1 1 d . . . . .
C16 C 0.51326(13) 0.02954(13) 0.70024(8) 0.0166(2) Uani 1 1 d . . . . .
C17 C 0.67307(13) -0.10979(13) 0.71807(8) 0.0180(2) Uani 1 1 d . . . . .
H17A H 0.7393 -0.1285 0.6636 0.022 Uiso 1 1 calc R U . . .
C18 C 0.73564(13) -0.22105(14) 0.81505(8) 0.0195(2) Uani 1 1 d . . . . .
H18A H 0.8449 -0.3161 0.8277 0.023 Uiso 1 1 calc R U . . .
C19 C 0.63716(14) -0.19233(14) 0.89358(8) 0.0186(2) Uani 1 1 d . . . . .
C20 C 0.47852(14) -0.05488(14) 0.87732(8) 0.0207(2) Uani 1 1 d . . . . .
H20A H 0.4130 -0.0365 0.9321 0.025 Uiso 1 1 calc R U . . .
C21 C 0.41612(13) 0.05588(14) 0.78009(8) 0.0204(2) Uani 1 1 d . . . . .
H21A H 0.3065 0.1503 0.7678 0.025 Uiso 1 1 calc R U . . .

loop_
_atom_site_aniso_label
_atom_site_aniso_U_11
_atom_site_aniso_U_22
_atom_site_aniso_U_33
_atom_site_aniso_U_23
_atom_site_aniso_U_13
_atom_site_aniso_U_12
Cl1 0.02645(16) 0.02764(16) 0.01528(14) 0.00038(11) -0.00082(10) -0.00949(12)
O1 0.0145(3) 0.0242(4) 0.0168(4) -0.0010(3) 0.0039(3) -0.0103(3)
O2 0.0120(4) 0.0293(4) 0.0180(4) 0.0006(3) 0.0025(3) -0.0079(3)
N1 0.0169(4) 0.0195(4) 0.0153(4) -0.0030(3) 0.0023(3) -0.0087(4)
C1 0.0156(5) 0.0189(5) 0.0146(5) -0.0057(4) 0.0044(4) -0.0100(4)
C2 0.0123(4) 0.0197(5) 0.0172(5) -0.0057(4) 0.0021(4) -0.0070(4)
C3 0.0157(5) 0.0166(5) 0.0146(5) -0.0042(4) 0.0018(4) -0.0070(4)
C4 0.0154(5) 0.0195(5) 0.0155(5) -0.0043(4) 0.0045(4) -0.0085(4)
C5 0.0137(5) 0.0174(5) 0.0158(5) -0.0054(4) 0.0033(4) -0.0074(4)
C6 0.0145(5) 0.0161(4) 0.0145(5) -0.0047(4) 0.0021(4) -0.0073(4)
C7 0.0153(5) 0.0177(5) 0.0164(5) -0.0012(4) 0.0020(4) -0.0057(4)
C8 0.0266(6) 0.0189(5) 0.0268(6) -0.0062(4) 0.0021(4) -0.0080(4)
C9 0.0238(5) 0.0216(5) 0.0174(5) -0.0023(4) -0.0025(4) -0.0082(4)
C10 0.0204(5) 0.0290(6) 0.0220(6) 0.0066(5) 0.0036(4) -0.0076(5)
C11 0.0124(4) 0.0197(5) 0.0172(5) -0.0039(4) 0.0035(4) -0.0067(4)
C12 0.0151(5) 0.0335(6) 0.0225(6) -0.0005(5) 0.0059(4) -0.0084(5)
C13 0.0169(5) 0.0207(5) 0.0248(5) -0.0087(4) 0.0052(4) -0.0059(4)
C14 0.0179(5) 0.0240(5) 0.0270(6) -0.0067(4) 0.0012(4) -0.0116(4)
C15 0.0147(5) 0.0161(5) 0.0166(5) -0.0049(4) 0.0023(4) -0.0072(4)
C16 0.0181(5) 0.0182(5) 0.0151(5) -0.0029(4) 0.0011(4) -0.0109(4)
C17 0.0197(5) 0.0176(5) 0.0173(5) -0.0048(4) 0.0057(4) -0.0095(4)
C18 0.0177(5) 0.0170(5) 0.0210(5) -0.0032(4) 0.0026(4) -0.0072(4)
C19 0.0222(5) 0.0202(5) 0.0140(5) -0.0013(4) -0.0004(4) -0.0124(4)
C20 0.0208(5) 0.0243(5) 0.0160(5) -0.0050(4) 0.0049(4) -0.0104(4)
C21 0.0165(5) 0.0215(5) 0.0199(5) -0.0040(4) 0.0039(4) -0.0073(4)

loop_
_atom_type_symbol
_atom_type_description
_atom_type_scat_dispersion_real
_atom_type_scat_dispersion_imag
_atom_type_scat_source
C C 0.0033 0.0016 'International Tables Vol C Tables 4.2.6.8 and 6.1.1.4'
H H 0.0000 0.0000 'International Tables Vol C Tables 4.2.6.8 and 6.1.1.4'
N N 0.0061 0.0033 'International Tables Vol C Tables 4.2.6.8 and 6.1.1.4'
O O 0.0106 0.0060 'International Tables Vol C Tables 4.2.6.8 and 6.1.1.4'
Cl Cl 0.1484 0.1585 'International Tables Vol C Tables 4.2.6.8 and 6.1.1.4'

loop_
_geom_angle_atom_site_label_1
_geom_angle_atom_site_label_2
_geom_angle_atom_site_label_3
_geom_angle
_geom_angle_site_symmetry_1
_geom_angle_site_symmetry_3
_geom_angle_publ_flag
C15 N1 C16 122.20(9) . . ?
O1 C1 C2 115.59(9) . . ?
O1 C1 C6 122.47(9) . . ?
C2 C1 C6 121.89(9) . . ?
O2 C2 C3 122.07(9) . . ?
O2 C2 C1 117.35(9) . . ?
C3 C2 C1 120.57(9) . . ?
C2 C3 C4 116.78(9) . . ?
C2 C3 C7 121.76(9) . . ?
C4 C3 C7 121.43(9) . . ?
C5 C4 C3 124.92(9) . . ?
C4 C5 C6 117.35(9) . . ?
C4 C5 C11 119.81(9) . . ?
C6 C5 C11 122.83(9) . . ?
C1 C6 C5 118.28(9) . . ?
C1 C6 C15 117.23(9) . . ?
C5 C6 C15 124.37(9) . . ?
C10 C7 C3 112.38(9) . . ?
C10 C7 C9 107.49(9) . . ?
C3 C7 C9 110.77(8) . . ?
C10 C7 C8 107.96(9) . . ?
C3 C7 C8 108.50(9) . . ?
C9 C7 C8 109.69(9) . . ?
C12 C11 C14 106.19(9) . . ?
C12 C11 C5 111.74(8) . . ?
C14 C11 C5 110.18(8) . . ?
C12 C11 C13 105.67(9) . . ?
C14 C11 C13 111.26(9) . . ?
C5 C11 C13 111.59(8) . . ?
N1 C15 C6 121.14(9) . . ?
C17 C16 C21 119.83(10) . . ?
C17 C16 N1 123.08(9) . . ?
C21 C16 N1 117.02(9) . . ?
C18 C17 C16 120.04(10) . . ?
C17 C18 C19 119.25(10) . . ?
C20 C19 C18 121.50(10) . . ?
C20 C19 Cl1 119.23(8) . . ?
C18 C19 Cl1 119.25(8) . . ?
C19 C20 C21 119.08(10) . . ?
C20 C21 C16 120.29(10) . . ?

loop_
_geom_bond_atom_site_label_1
_geom_bond_atom_site_label_2
_geom_bond_distance
_geom_bond_site_symmetry_2
_geom_bond_publ_flag
Cl1 C19 1.7371(10) . ?
O1 C1 1.3497(12) . ?
O2 C2 1.3698(12) . ?
N1 C15 1.2887(14) . ?
N1 C16 1.4089(13) . ?
C1 C2 1.3961(14) . ?
C1 C6 1.4111(14) . ?
C2 C3 1.3836(14) . ?
C3 C4 1.4100(14) . ?
C3 C7 1.5304(14) . ?
C4 C5 1.3821(14) . ?
C5 C6 1.4252(14) . ?
C5 C11 1.5398(13) . ?
C6 C15 1.4465(14) . ?
C7 C10 1.5266(14) . ?
C7 C9 1.5317(15) . ?
C7 C8 1.5329(15) . ?
C11 C12 1.5351(14) . ?
C11 C14 1.5352(15) . ?
C11 C13 1.5377(15) . ?
C16 C17 1.3913(15) . ?
C16 C21 1.3920(15) . ?
C17 C18 1.3832(15) . ?
C18 C19 1.3858(15) . ?
C19 C20 1.3790(16) . ?
C20 C21 1.3844(15) . ?

loop_
_geom_hbond_atom_site_label_D
_geom_hbond_atom_site_label_H
_geom_hbond_atom_site_label_A
_geom_hbond_distance_DH
_geom_hbond_distance_HA
_geom_hbond_distance_DA
_geom_hbond_angle_DHA
_geom_hbond_site_symmetry_A
O1 H1 N1 0.98(2) 1.55(2) 2.4665(11) 154(2) .
O2 H2 O1 0.810(18) 2.097(17) 2.6087(11) 121.1(15) .
O2 H2 O1 0.810(18) 2.280(17) 2.9411(11) 139.2(15) 2_566
